data_7214029
loop_
_publ_author_name
'Matulkov\'a, I.'
'Cihelka, J.'
'Pojarov\'a, M.'
'Fejfarov\'a, K.'
'Du\<sek, M.'
'C\'isa\<rov\'a, I.'
'Van\<ek, P.'
'Kroupa, J.'
'N\<emec, P.'
'Tesa\<rov\'a, N.'
'N\<emec, I.'

_publ_section_title
;
 Molecular crystals of 2-amino-1,3,4-thiadiazole with inorganic oxyacids
 -- crystal engineering, phase transformations and NLO properties
;
_journal_issue 9
_journal_name_full CrystEngComm
_journal_page_first 1763
_journal_paper_doi 10.1039/c3ce42306a
_journal_volume 16
_journal_year 2014
_chemical_formula_moiety 'C2 H4 N3 S, N O3'
_chemical_formula_sum 'C2 H4 N4 O3 S'
_chemical_formula_weight 164.15
_chemical_melting_point 415
_chemical_name_common '2-amino-1,3,4-thiadiazolium(1+) nitrate'
_chemical_name_systematic
;
?
;
_space_group_IT_number 14
_symmetry_cell_setting monoclinic
_symmetry_space_group_name_Hall '-P 2ybc'
_symmetry_space_group_name_H-M 'P 1 21/c 1'
_atom_sites_solution_hydrogens geom
_atom_sites_solution_primary direct
_atom_sites_solution_secondary difmap
_audit_creation_method SHELXL-97
_audit_update_record
;
2010-04-14 # Formatted by publCIF
;
_cell_angle_alpha 90.00
_cell_angle_beta 103.301(3)
_cell_angle_gamma 90.00
_cell_formula_units_Z 4
_cell_length_a 6.6897(2)
_cell_length_b 8.3773(2)
_cell_length_c 10.9734(3)
_cell_measurement_reflns_used 3491
_cell_measurement_temperature 120(2)
_cell_measurement_theta_max 62.3384
_cell_measurement_theta_min 4.1364
_cell_volume 598.47(3)
_computing_cell_refinement 'Crysalis RED (Oxford Diffraction, 2007)'
_computing_data_collection 'Crysalis CCD (Oxford Diffraction, 2007)'
_computing_data_reduction 'Crysalis RED (Oxford Diffraction, 2007)'
_computing_publication_material 'publCIF (MacMahon, 2008)'
_computing_structure_refinement 'SHELXL-97 (Sheldrick, 1997)'
_computing_structure_solution 'SHELXS-97 (Sheldrick, 1990)'
_diffrn_ambient_temperature 120(2)
_diffrn_detector_area_resol_mean 10.3784
_diffrn_measured_fraction_theta_full 0.983
_diffrn_measured_fraction_theta_max 0.983
_diffrn_measurement_device_type 'Xcalibur, Atlas, Gemini ultra'
_diffrn_measurement_method
;
Rotation method data acquisition using \w scans
;
_diffrn_radiation_monochromator mirror
_diffrn_radiation_source 'Enhance Ultra (Cu) X-ray Source'
_diffrn_radiation_type CuK\a
_diffrn_radiation_wavelength 1.54178
_diffrn_reflns_av_R_equivalents 0.0343
_diffrn_reflns_av_sigmaI/netI 0.0153
_diffrn_reflns_limit_h_max 7
_diffrn_reflns_limit_h_min -7
_diffrn_reflns_limit_k_max 9
_diffrn_reflns_limit_k_min -9
_diffrn_reflns_limit_l_max 12
_diffrn_reflns_limit_l_min -12
_diffrn_reflns_number 4238
_diffrn_reflns_theta_full 62.43
_diffrn_reflns_theta_max 62.43
_diffrn_reflns_theta_min 6.72
_exptl_absorpt_coefficient_mu 4.516
_exptl_absorpt_correction_T_max 1.00000
_exptl_absorpt_correction_T_min 0.14690
_exptl_absorpt_correction_type multi-scan
_exptl_absorpt_process_details 'CrysallisPro (Oxford Diffraction, 2010)'
_exptl_crystal_colour colourless
_exptl_crystal_density_diffrn 1.822
_exptl_crystal_density_method 'not measured'
_exptl_crystal_description plate
_exptl_crystal_F_000 336
_exptl_crystal_size_max 0.4699
_exptl_crystal_size_mid 0.3110
_exptl_crystal_size_min 0.1046
_refine_diff_density_max 0.442
_refine_diff_density_min -0.383
_refine_diff_density_rms 0.093
_refine_ls_extinction_method none
_refine_ls_goodness_of_fit_ref 1.099
_refine_ls_hydrogen_treatment constr
_refine_ls_matrix_type full
_refine_ls_number_parameters 91
_refine_ls_number_reflns 935
_refine_ls_number_restraints 0
_refine_ls_restrained_S_all 1.099
_refine_ls_R_factor_all 0.0435
_refine_ls_R_factor_gt 0.0402
_refine_ls_shift/su_max 0.000
_refine_ls_shift/su_mean 0.000
_refine_ls_structure_factor_coef Fsqd
_refine_ls_weighting_details 'calc w=1/[\s^2^(Fo^2^)+(0.0752P)^2^+0.4177P] where P=(Fo^2^+2Fc^2^)/3'
_refine_ls_weighting_scheme calc
_refine_ls_wR_factor_gt 0.1077
_refine_ls_wR_factor_ref 0.1125
_reflns_number_gt 841
_reflns_number_total 935
_reflns_threshold_expression >2sigma(I)
_cod_data_source_file c3ce42306a.txt
_cod_data_source_block 2_adth_hno3
_cod_original_sg_symbol_H-M P2(1)/c
_cod_database_code 7214029

loop_
_symmetry_equiv_pos_as_xyz
'x, y, z'
'-x, y+1/2, -z+1/2'
'-x, -y, -z'
'x, -y-1/2, z-1/2'

loop_
_atom_site_label
_atom_site_type_symbol
_atom_site_fract_x
_atom_site_fract_y
_atom_site_fract_z
_atom_site_U_iso_or_equiv
_atom_site_adp_type
_atom_site_occupancy
_atom_site_symmetry_multiplicity
_atom_site_calc_flag
C2 C 0.2453(3) 0.6579(3) 0.0088(2) 0.0156(6) Uani 1 1 d
C5 C 0.4544(4) 0.7009(3) 0.2143(2) 0.0185(6) Uani 1 1 d
H5 H 0.5369 0.6942 0.2949 0.019 Uiso 1 1 calc
S1 S 0.36974(8) 0.53298(7) 0.12728(5) 0.0172(3) Uani 1 1 d
N3 N 0.2780(3) 0.8090(2) 0.04456(18) 0.0176(5) Uani 1 1 d
H3 H 0.2309 0.8874 0.0000 0.026 Uiso 1 1 d
N4 N 0.3971(3) 0.8371(2) 0.16171(19) 0.0199(5) Uani 1 1 d
N6 N 0.1358(3) 0.6099(3) -0.10040(18) 0.0195(5) Uani 1 1 d
H6A H 0.0784 0.6789 -0.1555 0.010 Uiso 1 1 calc
H6B H 0.1216 0.5096 -0.1167 0.010 Uiso 1 1 calc
N1 N 0.8476(3) 0.6759(2) 0.60550(17) 0.0176(5) Uani 1 1 d
O1 O 0.7432(3) 0.7121(2) 0.50063(15) 0.0290(5) Uani 1 1 d
O2 O 0.9185(3) 0.78448(19) 0.68345(15) 0.0215(5) Uani 1 1 d
O3 O 0.8856(3) 0.5333(2) 0.63531(16) 0.0233(5) Uani 1 1 d

loop_
_atom_site_aniso_label
_atom_site_aniso_U_11
_atom_site_aniso_U_22
_atom_site_aniso_U_33
_atom_site_aniso_U_23
_atom_site_aniso_U_13
_atom_site_aniso_U_12
C2 0.0159(12) 0.0166(12) 0.0136(12) 0.0035(10) 0.0021(10) -0.0006(9)
C5 0.0220(12) 0.0191(14) 0.0121(12) -0.0019(10) -0.0004(10) -0.0020(9)
S1 0.0232(4) 0.0136(5) 0.0114(4) 0.0006(2) -0.0027(3) 0.0010(2)
N3 0.0241(11) 0.0133(11) 0.0122(10) 0.0003(8) -0.0024(8) 0.0009(8)
N4 0.0243(11) 0.0207(12) 0.0117(10) -0.0029(9) -0.0025(8) -0.0008(9)
N6 0.0256(11) 0.0163(11) 0.0111(10) 0.0002(8) -0.0075(8) -0.0002(8)
N1 0.0205(11) 0.0183(12) 0.0116(10) -0.0007(9) -0.0010(8) -0.0027(8)
O1 0.0365(11) 0.0294(11) 0.0138(10) 0.0031(8) -0.0093(8) 0.0008(8)
O2 0.0316(10) 0.0132(9) 0.0157(9) -0.0023(7) -0.0030(7) 0.0001(7)
O3 0.0347(12) 0.0119(12) 0.0194(11) 0.0003(7) -0.0014(9) 0.0005(6)

loop_
_atom_type_symbol
_atom_type_description
_atom_type_scat_dispersion_real
_atom_type_scat_dispersion_imag
_atom_type_scat_source
C C 0.0181 0.0091 'International Tables Vol C Tables 4.2.6.8 and 6.1.1.4'
H H 0.0000 0.0000 'International Tables Vol C Tables 4.2.6.8 and 6.1.1.4'
N N 0.0311 0.0180 'International Tables Vol C Tables 4.2.6.8 and 6.1.1.4'
O O 0.0492 0.0322 'International Tables Vol C Tables 4.2.6.8 and 6.1.1.4'
S S 0.3331 0.5567 'International Tables Vol C Tables 4.2.6.8 and 6.1.1.4'

loop_
_geom_angle_atom_site_label_1
_geom_angle_atom_site_label_2
_geom_angle_atom_site_label_3
_geom_angle
N6 C2 N3 125.4(2)
N6 C2 S1 124.88(19)
N3 C2 S1 109.71(17)
N4 C5 S1 116.53(18)
N4 C5 H5 121.7
S1 C5 H5 121.7
C5 S1 C2 87.85(11)
C2 N3 N4 117.51(19)
C2 N3 H3 124.2
N4 N3 H3 118.3
C5 N4 N3 108.40(19)
C2 N6 H6A 120.0
C2 N6 H6B 120.0
H6A N6 H6B 120.0
O1 N1 O3 121.0(2)
O1 N1 O2 119.8(2)
O3 N1 O2 119.27(19)

loop_
_geom_bond_atom_site_label_1
_geom_bond_atom_site_label_2
_geom_bond_distance
C2 N6 1.316(3)
C2 N3 1.329(3)
C2 S1 1.726(2)
C5 N4 1.296(3)
C5 S1 1.721(2)
C5 H5 0.9300
N3 N4 1.368(3)
N3 H3 0.8356
N6 H6A 0.8600
N6 H6B 0.8600
N1 O1 1.239(3)
N1 O3 1.250(3)
N1 O2 1.264(3)
